data_7000114
loop_
_publ_author_name
'Osako, Takao'
'Terada, Shohei'
'Tosha, Takehiko'
'Nagatomo, Shigenori'
'Furutachi, Hideki'
'Fujinami, Shuhei'
'Kitagawa, Teizo'
'Suzuki, Masatatsu'
'Itoh, Shinobu'

_publ_section_title
;
 Structure and dioxygen-reactivity of copper(I) complexes supported by
 bis(6-methylpyridin-2-ylmethyl)amine tridentate ligands.
;
_journal_issue 21
_journal_name_full 'Dalton transactions (Cambridge, England : 2003)'
_journal_page_first 3514
_journal_page_last 3521
_journal_paper_doi 10.1039/b500202h
_journal_year 2005
_chemical_formula_moiety 'C22 H25 Cl Cu N3 O4 '
_chemical_formula_sum 'C22 H25 Cl Cu N3 O4'
_chemical_formula_weight 494.46
_space_group_IT_number 14
_symmetry_cell_setting monoclinic
_symmetry_Int_Tables_number 14
_symmetry_space_group_name_Hall '-P 2yn'
_symmetry_space_group_name_H-M 'P 1 21/n 1'
_cell_angle_alpha 90
_cell_angle_beta 93.147(1)
_cell_angle_gamma 90
_cell_formula_units_Z 4
_cell_length_a 11.7088(3)
_cell_length_b 14.6661(5)
_cell_length_c 12.4843(4)
_cell_measurement_reflns_used 8333
_cell_measurement_temperature 158.2
_cell_measurement_theta_max 20.8
_cell_measurement_theta_min 2.1
_cell_volume 2140.60(11)
_computing_cell_refinement PROCESS-AUTO
_computing_data_collection PROCESS-AUTO
_computing_data_reduction CrystalStructure
_computing_publication_material 'CrystalStructure 3.6.0'
_computing_structure_refinement CRYSTALS
_computing_structure_solution SIR92
_diffrn_detector_area_resol_mean 10.00
_diffrn_measured_fraction_theta_full 0.9980
_diffrn_measured_fraction_theta_max 0.9980
_diffrn_measurement_device_type 'Rigaku RAXIS-RAPID'
_diffrn_measurement_method \w
_diffrn_radiation_type 'Mo K\a'
_diffrn_radiation_wavelength 0.7107
_diffrn_reflns_av_R_equivalents 0.046
_diffrn_reflns_limit_h_max 15
_diffrn_reflns_limit_h_min -15
_diffrn_reflns_limit_k_max 19
_diffrn_reflns_limit_k_min -18
_diffrn_reflns_limit_l_max 16
_diffrn_reflns_limit_l_min -16
_diffrn_reflns_number 20832
_diffrn_reflns_theta_full 27.48
_diffrn_reflns_theta_max 27.48
_exptl_absorpt_coefficient_mu 1.180
_exptl_absorpt_correction_T_max 0.889
_exptl_absorpt_correction_T_min 0.853
_exptl_absorpt_correction_type psi-scan
_exptl_absorpt_process_details '(North, Phillips & Mathews, 1968)'
_exptl_crystal_colour colorless
_exptl_crystal_density_diffrn 1.534
_exptl_crystal_density_method 'not measured'
_exptl_crystal_description block
_exptl_crystal_F_000 1024.00
_exptl_crystal_size_max 0.20
_exptl_crystal_size_mid 0.20
_exptl_crystal_size_min 0.10
_refine_diff_density_max 1.07
_refine_diff_density_min -0.48
_refine_ls_extinction_method none
_refine_ls_goodness_of_fit_ref 1.480
_refine_ls_hydrogen_treatment refall
_refine_ls_number_parameters 305
_refine_ls_number_reflns 3791
_refine_ls_R_factor_gt 0.0440
_refine_ls_shift/su_max 0.0000
_refine_ls_structure_factor_coef F
_refine_ls_weighting_details 'w = 1/[0.0010Fo^2^ + 3.0000\s(Fo^2^) + 0.1000]'
_refine_ls_weighting_scheme calc
_refine_ls_wR_factor_ref 0.0720
_reflns_number_gt 3791
_reflns_number_total 4890
_reflns_threshold_expression F^2^>2.0\s(F^2^)
_cod_data_source_file b500202h.txt
_cod_data_source_block 2Phe
_cod_original_cell_volume 2140.6(1)
_cod_original_formula_sum 'C22 H25 Cl Cu N3 O4 '
_cod_database_code 7000114

loop_
_symmetry_equiv_pos_site_id
_symmetry_equiv_pos_as_xyz
1 +X,+Y,+Z
2 1/2-X,1/2+Y,1/2-Z
3 -X,-Y,-Z
4 1/2+X,1/2-Y,1/2+Z

loop_
_atom_site_label
_atom_site_type_symbol
_atom_site_fract_x
_atom_site_fract_y
_atom_site_fract_z
_atom_site_U_iso_or_equiv
_atom_site_adp_type
_atom_site_occupancy
_atom_site_symmetry_multiplicity
_atom_site_calc_flag
_atom_site_refinement_flags
_atom_site_disorder_assembly
_atom_site_disorder_group
Cu(1) Cu 0.30376(4) 0.19733(3) 0.74572(4) 0.0145(1) Uani 1.00 1 d . . .
Cl(1) Cl 0.75584(9) 0.01994(7) 0.73348(8) 0.0163(2) Uani 1.00 1 d . . .
O(1) O 0.6974(3) 0.1062(2) 0.7382(3) 0.0296(9) Uani 1.00 1 d . . .
O(2) O 0.7299(3) -0.0216(2) 0.6310(3) 0.0285(9) Uani 1.00 1 d . . .
O(3) O 0.7183(3) -0.0392(3) 0.8164(3) 0.0294(9) Uani 1.00 1 d . . .
O(4) O 0.8774(3) 0.0339(2) 0.7489(3) 0.0286(9) Uani 1.00 1 d . . .
N(1) N 0.1687(3) 0.1994(2) 0.6158(3) 0.0159(8) Uani 1.00 1 d . . .
N(2) N 0.3936(3) 0.2623(2) 0.6308(3) 0.0137(8) Uani 1.00 1 d . . .
N(3) N 0.1944(3) 0.2748(2) 0.8246(3) 0.0142(8) Uani 1.00 1 d . . .
C(1) C 0.5528(4) 0.3017(3) 0.7561(4) 0.020(1) Uani 1.00 1 d . . .
C(2) C 0.4928(3) 0.3081(3) 0.6464(3) 0.015(1) Uani 1.00 1 d . . .
C(3) C 0.5380(4) 0.3597(3) 0.5656(4) 0.018(1) Uani 1.00 1 d . . .
C(4) C 0.4793(4) 0.3645(3) 0.4667(4) 0.020(1) Uani 1.00 1 d . . .
C(5) C 0.3775(4) 0.3179(3) 0.4497(3) 0.018(1) Uani 1.00 1 d . . .
C(6) C 0.3372(4) 0.2666(3) 0.5332(3) 0.015(1) Uani 1.00 1 d . . .
C(7) C 0.2297(4) 0.2101(3) 0.5166(3) 0.019(1) Uani 1.00 1 d . . .
C(8) C 0.3015(4) 0.2705(4) 0.9980(4) 0.023(1) Uani 1.00 1 d . . .
C(9) C 0.1998(4) 0.2996(3) 0.9297(4) 0.017(1) Uani 1.00 1 d . . .
C(10) C 0.1138(4) 0.3520(3) 0.9721(4) 0.019(1) Uani 1.00 1 d . . .
C(11) C 0.0199(4) 0.3764(3) 0.9080(4) 0.021(1) Uani 1.00 1 d . . .
C(12) C 0.0127(4) 0.3505(3) 0.8015(4) 0.019(1) Uani 1.00 1 d . . .
C(13) C 0.1020(4) 0.3012(3) 0.7617(4) 0.016(1) Uani 1.00 1 d . . .
C(14) C 0.1076(4) 0.2839(3) 0.6422(3) 0.017(1) Uani 1.00 1 d . . .
C(15) C 0.0927(4) 0.1194(3) 0.6136(4) 0.021(1) Uani 1.00 1 d . . .
C(16) C 0.1587(4) 0.0290(3) 0.6254(4) 0.023(1) Uani 1.00 1 d . . .
C(17) C 0.2337(4) 0.0276(3) 0.7277(4) 0.020(1) Uani 1.00 1 d . . .
C(18) C 0.3491(4) 0.0565(3) 0.7269(4) 0.022(1) Uani 1.00 1 d . . .
C(19) C 0.4144(4) 0.0656(3) 0.8253(4) 0.025(1) Uani 1.00 1 d . . .
C(20) C 0.3657(4) 0.0415(3) 0.9210(4) 0.026(1) Uani 1.00 1 d . . .
C(21) C 0.2544(4) 0.0089(3) 0.9211(4) 0.024(1) Uani 1.00 1 d . . .
C(22) C 0.1888(4) 0.0034(3) 0.8261(4) 0.021(1) Uani 1.00 1 d . . .
H(1) H 0.5270 0.3493 0.8004 0.024 Uiso 1.00 1 c R . .
H(2) H 0.6330 0.3071 0.7499 0.024 Uiso 1.00 1 c R . .
H(3) H 0.5362 0.2444 0.7871 0.024 Uiso 1.00 1 c R . .
H(4) H 0.6083 0.3898 0.5786 0.021 Uiso 1.00 1 c R . .
H(5) H 0.5101 0.4004 0.4102 0.024 Uiso 1.00 1 c R . .
H(6) H 0.3368 0.3199 0.3844 0.021 Uiso 1.00 1 c R . .
H(7) H 0.2511 0.1522 0.4944 0.023 Uiso 1.00 1 c R . .
H(8) H 0.1800 0.2382 0.4614 0.023 Uiso 1.00 1 c R . .
H(9) H 0.3625 0.2648 0.9655 0.028 Uiso 1.00 1 c R . .
H(10) H 0.2915 0.2098 1.0245 0.028 Uiso 1.00 1 c R . .
H(11) H 0.3175 0.3058 1.0555 0.028 Uiso 1.00 1 c R . .
H(12) H 0.1201 0.3662 1.0432 0.023 Uiso 1.00 1 c R . .
H(13) H -0.0431 0.4115 0.9338 0.026 Uiso 1.00 1 c R . .
H(14) H -0.0479 0.3681 0.7591 0.022 Uiso 1.00 1 c R . .
H(15) H 0.0382 0.2851 0.6107 0.020 Uiso 1.00 1 c R . .
H(16) H 0.1532 0.3351 0.6147 0.020 Uiso 1.00 1 c R . .
H(17) H 0.0409 0.1147 0.5482 0.025 Uiso 1.00 1 c R . .
H(18) H 0.0429 0.1257 0.6732 0.026 Uiso 1.00 1 c R . .
H(19) H 0.1007 -0.0195 0.6194 0.028 Uiso 1.00 1 c R . .
H(20) H 0.2077 0.0195 0.5614 0.028 Uiso 1.00 1 c R . .
H(21) H 0.3870 0.0629 0.6625 0.026 Uiso 1.00 1 c R . .
H(22) H 0.4926 0.0870 0.8223 0.030 Uiso 1.00 1 c R . .
H(23) H 0.4139 0.0466 0.9893 0.031 Uiso 1.00 1 c R . .
H(24) H 0.2303 -0.0130 0.9834 0.029 Uiso 1.00 1 c R . .
H(25) H 0.1139 -0.0196 0.8222 0.025 Uiso 1.00 1 c R . .

loop_
_atom_site_aniso_label
_atom_site_aniso_U_11
_atom_site_aniso_U_22
_atom_site_aniso_U_33
_atom_site_aniso_U_12
_atom_site_aniso_U_13
_atom_site_aniso_U_23
Cu(1) 0.0144(3) 0.0153(3) 0.0138(3) 0.0010(2) 0.0012(2) 0.0013(2)
Cl(1) 0.0174(5) 0.0168(5) 0.0145(5) -0.0004(4) 0.0001(4) -0.0006(4)
O(1) 0.035(2) 0.023(2) 0.030(2) 0.010(2) -0.003(2) -0.004(1)
O(2) 0.038(2) 0.028(2) 0.020(2) 0.001(2) -0.001(1) -0.009(1)
O(3) 0.025(2) 0.040(2) 0.024(2) -0.005(2) 0.001(1) 0.011(2)
O(4) 0.020(2) 0.030(2) 0.036(2) -0.005(1) 0.004(1) -0.002(2)
N(1) 0.016(2) 0.015(2) 0.016(2) -0.004(1) 0.001(1) -0.003(1)
N(2) 0.017(2) 0.012(2) 0.013(2) -0.001(1) 0.002(1) -0.000(1)
N(3) 0.014(2) 0.011(2) 0.017(2) -0.002(1) 0.001(1) -0.001(1)
C(1) 0.019(2) 0.018(2) 0.022(2) -0.001(2) -0.001(2) -0.001(2)
C(2) 0.013(2) 0.013(2) 0.018(2) 0.003(2) 0.001(2) -0.002(2)
C(3) 0.017(2) 0.014(2) 0.022(2) -0.002(2) 0.003(2) -0.003(2)
C(4) 0.025(2) 0.016(2) 0.019(2) 0.001(2) 0.008(2) 0.003(2)
C(5) 0.022(2) 0.018(2) 0.014(2) 0.003(2) 0.001(2) 0.002(2)
C(6) 0.017(2) 0.012(2) 0.015(2) -0.000(2) 0.002(2) -0.002(2)
C(7) 0.020(2) 0.022(2) 0.016(2) -0.003(2) 0.001(2) -0.001(2)
C(8) 0.021(2) 0.029(2) 0.020(2) 0.002(2) -0.002(2) -0.003(2)
C(9) 0.015(2) 0.014(2) 0.022(2) -0.004(2) 0.001(2) 0.001(2)
C(10) 0.023(2) 0.016(2) 0.019(2) -0.005(2) 0.004(2) -0.005(2)
C(11) 0.017(2) 0.013(2) 0.035(3) 0.002(2) 0.008(2) -0.002(2)
C(12) 0.014(2) 0.015(2) 0.027(2) -0.000(2) -0.002(2) 0.005(2)
C(13) 0.016(2) 0.010(2) 0.023(2) -0.003(2) 0.000(2) 0.001(2)
C(14) 0.015(2) 0.017(2) 0.018(2) 0.001(2) -0.004(2) 0.003(2)
C(15) 0.022(2) 0.019(2) 0.023(2) -0.007(2) 0.001(2) -0.004(2)
C(16) 0.029(3) 0.013(2) 0.026(2) -0.004(2) 0.004(2) -0.002(2)
C(17) 0.026(2) 0.010(2) 0.025(2) 0.001(2) 0.007(2) -0.005(2)
C(18) 0.026(2) 0.011(2) 0.029(2) 0.006(2) 0.014(2) 0.002(2)
C(19) 0.022(2) 0.016(2) 0.036(3) 0.005(2) 0.006(2) 0.003(2)
C(20) 0.029(3) 0.017(2) 0.032(3) 0.007(2) -0.001(2) 0.003(2)
C(21) 0.033(3) 0.012(2) 0.028(2) 0.006(2) 0.011(2) 0.003(2)
C(22) 0.022(2) 0.011(2) 0.030(2) 0.001(2) 0.008(2) 0.000(2)

loop_
_atom_type_symbol
_atom_type_description
_atom_type_scat_dispersion_real
_atom_type_scat_dispersion_imag
_atom_type_scat_source
C C 0.003 0.002
;
International Tables for Crystallography
(1992, Vol. C, Tables 4.2.6.8 and 6.1.1.4)
;
H H 0.000 0.000
;
International Tables for Crystallography
(1992, Vol. C, Table 6.1.1.4)
;
N N 0.006 0.003
;
International Tables for Crystallography
(1992, Vol. C, Tables 4.2.6.8 and 6.1.1.4)
;
Cu Cu 0.320 1.265
;
International Tables for Crystallography
(1992, Vol. C, Tables 4.2.6.8 and 6.1.1.4)
;
Cl Cl 0.148 0.159
;
International Tables for Crystallography
(1992, Vol. C, Tables 4.2.6.8 and 6.1.1.4)
;
O O 0.011 0.006
;
International Tables for Crystallography
(1992, Vol. C, Tables 4.2.6.8 and 6.1.1.4)
;

loop_
_geom_angle_atom_site_label_1
_geom_angle_atom_site_label_2
_geom_angle_atom_site_label_3
_geom_angle
_geom_angle_publ_flag
_geom_angle_site_symmetry_1
_geom_angle_site_symmetry_2
_geom_angle_site_symmetry_3
N(2) Cu(1) N(1) 81.6(1) ? . . .
N(3) Cu(1) N(1) 84.4(1) ? . . .
Cu(1) N(1) C(7) 105.0(2) ? . . .
Cu(1) N(1) C(14) 100.6(2) ? . . .
Cu(1) N(1) C(15) 114.3(3) ? . . .
C(18) Cu(1) N(1) 96.0(2) ? . . .
N(3) Cu(1) N(2) 116.3(1) ? . . .
Cu(1) N(2) C(2) 126.9(3) ? . . .
Cu(1) N(2) C(6) 114.0(3) ? . . .
C(18) Cu(1) N(2) 103.3(2) ? . . .
Cu(1) N(3) C(9) 128.9(3) ? . . .
Cu(1) N(3) C(13) 112.7(3) ? . . .
C(18) Cu(1) N(3) 139.9(2) ? . . .
Cu(1) C(18) C(17) 92.6(3) ? . . .
Cu(1) C(18) C(19) 86.5(3) ? . . .
Cu(1) C(18) H(21) 97.3944 ? . . .
O(2) Cl(1) O(1) 109.4(2) ? . . .
O(3) Cl(1) O(1) 109.6(2) ? . . .
O(4) Cl(1) O(1) 109.7(2) ? . . .
O(3) Cl(1) O(2) 109.1(2) ? . . .
O(4) Cl(1) O(2) 109.8(2) ? . . .
O(4) Cl(1) O(3) 109.2(2) ? . . .
N(1) C(7) C(6) 112.5(3) ? . . .
C(14) N(1) C(7) 111.2(3) ? . . .
C(15) N(1) C(7) 113.0(3) ? . . .
N(1) C(7) H(7) 107.7178 ? . . .
N(1) C(7) H(8) 110.1123 ? . . .
N(1) C(14) C(13) 114.0(3) ? . . .
C(15) N(1) C(14) 111.9(3) ? . . .
N(1) C(14) H(16) 106.3316 ? . . .
N(1) C(14) H(15) 111.1751 ? . . .
N(1) C(15) C(16) 112.7(4) ? . . .
N(1) C(15) H(18) 107.2470 ? . . .
N(1) C(15) H(17) 114.3298 ? . . .
N(2) C(2) C(1) 117.1(4) ? . . .
C(6) N(2) C(2) 118.7(4) ? . . .
N(2) C(2) C(3) 121.8(4) ? . . .
N(2) C(6) C(7) 117.3(4) ? . . .
N(2) C(6) C(5) 122.1(4) ? . . .
N(3) C(9) C(8) 117.9(4) ? . . .
C(13) N(3) C(9) 118.4(4) ? . . .
N(3) C(9) C(10) 121.2(4) ? . . .
N(3) C(13) C(14) 116.4(4) ? . . .
N(3) C(13) C(12) 122.3(4) ? . . .
H(1) C(1) C(2) 109.6521 ? . . .
H(3) C(1) C(2) 109.2382 ? . . .
H(2) C(1) C(2) 109.5229 ? . . .
C(1) C(2) C(3) 121.1(4) ? . . .
H(3) C(1) H(1) 109.4712 ? . . .
H(2) C(1) H(1) 109.4713 ? . . .
H(3) C(1) H(2) 109.4714 ? . . .
C(2) C(3) C(4) 119.1(4) ? . . .
C(2) C(3) H(4) 119.7240 ? . . .
C(3) C(4) C(5) 119.7(4) ? . . .
H(4) C(3) C(4) 121.1713 ? . . .
C(3) C(4) H(5) 119.5696 ? . . .
C(4) C(5) C(6) 118.6(4) ? . . .
C(4) C(5) H(6) 121.3084 ? . . .
H(5) C(4) C(5) 120.7365 ? . . .
C(5) C(6) C(7) 120.6(4) ? . . .
H(6) C(5) C(6) 120.1089 ? . . .
C(6) C(7) H(7) 107.8100 ? . . .
C(6) C(7) H(8) 109.0451 ? . . .
H(8) C(7) H(7) 109.6257 ? . . .
H(9) C(8) C(9) 115.1743 ? . . .
H(10) C(8) C(9) 110.8197 ? . . .
C(8) C(9) C(10) 120.9(4) ? . . .
H(11) C(8) C(9) 114.7216 ? . . .
H(10) C(8) H(9) 101.3087 ? . . .
H(11) C(8) H(9) 107.2380 ? . . .
H(11) C(8) H(10) 106.4191 ? . . .
C(9) C(10) C(11) 119.7(4) ? . . .
C(9) C(10) H(12) 118.3669 ? . . .
C(10) C(11) C(12) 119.6(4) ? . . .
H(12) C(10) C(11) 121.8303 ? . . .
C(10) C(11) H(13) 123.0765 ? . . .
C(11) C(12) C(13) 118.8(4) ? . . .
C(11) C(12) H(14) 119.5276 ? . . .
H(13) C(11) C(12) 117.3065 ? . . .
C(12) C(13) C(14) 120.9(4) ? . . .
H(14) C(12) C(13) 121.6072 ? . . .
C(13) C(14) H(16) 105.4917 ? . . .
C(13) C(14) H(15) 110.2334 ? . . .
H(16) C(14) H(15) 109.3099 ? . . .
C(15) C(16) C(17) 111.0(4) ? . . .
H(18) C(15) C(16) 109.1244 ? . . .
H(17) C(15) C(16) 107.4717 ? . . .
C(15) C(16) H(19) 105.9542 ? . . .
C(15) C(16) H(20) 110.1465 ? . . .
H(18) C(15) H(17) 105.7017 ? . . .
C(16) C(17) C(18) 120.1(4) ? . . .
C(16) C(17) C(22) 120.9(4) ? . . .
H(19) C(16) C(17) 114.9483 ? . . .
H(20) C(16) C(17) 109.5709 ? . . .
H(20) C(16) H(19) 104.9432 ? . . .
C(17) C(18) C(19) 119.5(4) ? . . .
C(22) C(17) C(18) 118.9(4) ? . . .
C(17) C(18) H(21) 121.8550 ? . . .
C(17) C(22) C(21) 121.3(4) ? . . .
C(17) C(22) H(25) 115.9504 ? . . .
C(18) C(19) C(20) 119.4(4) ? . . .
H(21) C(18) C(19) 118.2236 ? . . .
C(18) C(19) H(22) 117.5683 ? . . .
C(19) C(20) C(21) 121.0(5) ? . . .
H(22) C(19) C(20) 122.9768 ? . . .
C(19) C(20) H(23) 118.2497 ? . . .
C(20) C(21) C(22) 119.8(5) ? . . .
H(23) C(20) C(21) 120.7196 ? . . .
C(20) C(21) H(24) 117.5455 ? . . .
C(21) C(22) H(25) 122.6892 ? . . .
H(24) C(21) C(22) 122.3851 ? . . .

loop_
_geom_bond_atom_site_label_1
_geom_bond_atom_site_label_2
_geom_bond_distance
_geom_bond_publ_flag
_geom_bond_site_symmetry_1
_geom_bond_site_symmetry_2
Cu(1) N(1) 2.202(3) ? . .
Cu(1) N(2) 2.058(3) ? . .
Cu(1) N(3) 2.010(4) ? . .
Cu(1) C(18) 2.148(4) ? . .
Cl(1) O(1) 1.441(4) ? . .
Cl(1) O(2) 1.435(3) ? . .
Cl(1) O(3) 1.437(4) ? . .
Cl(1) O(4) 1.440(3) ? . .
N(1) C(7) 1.472(6) ? . .
N(1) C(14) 1.478(6) ? . .
N(1) C(15) 1.472(6) ? . .
N(2) C(2) 1.347(5) ? . .
N(2) C(6) 1.355(5) ? . .
N(3) C(9) 1.360(6) ? . .
N(3) C(13) 1.358(5) ? . .
C(1) C(2) 1.508(6) ? . .
C(1) H(1) 0.9500 ? . .
C(1) H(2) 0.9500 ? . .
C(1) H(3) 0.9500 ? . .
C(2) C(3) 1.388(6) ? . .
C(3) C(4) 1.381(6) ? . .
C(3) H(4) 0.9410 ? . .
C(4) C(5) 1.381(6) ? . .
C(4) H(5) 0.9658 ? . .
C(5) C(6) 1.388(6) ? . .
C(5) H(6) 0.9219 ? . .
C(6) C(7) 1.512(6) ? . .
C(7) H(7) 0.9313 ? . .
C(7) H(8) 0.9696 ? . .
C(8) C(9) 1.488(6) ? . .
C(8) H(9) 0.8445 ? . .
C(8) H(10) 0.9595 ? . .
C(8) H(11) 0.8970 ? . .
C(9) C(10) 1.393(6) ? . .
C(10) C(11) 1.372(6) ? . .
C(10) H(12) 0.9107 ? . .
C(11) C(12) 1.380(7) ? . .
C(11) H(13) 0.9687 ? . .
C(12) C(13) 1.386(6) ? . .
C(12) H(14) 0.9002 ? . .
C(13) C(14) 1.518(6) ? . .
C(14) H(15) 0.8840 ? . .
C(14) H(16) 0.9921 ? . .
C(15) C(16) 1.537(6) ? . .
C(15) H(17) 0.9925 ? . .
C(15) H(18) 0.9743 ? . .
C(16) C(17) 1.510(7) ? . .
C(16) H(19) 0.9832 ? . .
C(16) H(20) 1.0185 ? . .
C(17) C(18) 1.416(7) ? . .
C(17) C(22) 1.408(7) ? . .
C(18) C(19) 1.416(7) ? . .
C(18) H(21) 0.9445 ? . .
C(19) C(20) 1.397(7) ? . .
C(19) H(22) 0.9707 ? . .
C(20) C(21) 1.389(7) ? . .
C(20) H(23) 0.9992 ? . .
C(21) C(22) 1.379(7) ? . .
C(21) H(24) 0.9012 ? . .
C(22) H(25) 0.9383 ? . .

loop_
_geom_contact_atom_site_label_1
_geom_contact_atom_site_label_2
_geom_contact_distance
_geom_contact_publ_flag
_geom_contact_site_symmetry_1
_geom_contact_site_symmetry_2
Cu(1) C(1) 3.290(4) ? . .
Cu(1) C(2) 3.063(4) ? . .
Cu(1) C(6) 2.888(4) ? . .
Cu(1) C(7) 2.949(4) ? . .
Cu(1) C(8) 3.328(5) ? . .
Cu(1) C(9) 3.053(4) ? . .
Cu(1) C(13) 2.827(4) ? . .
Cu(1) C(14) 2.869(4) ? . .
Cu(1) C(15) 3.112(4) ? . .
Cu(1) C(16) 3.310(5) ? . .
Cu(1) C(17) 2.627(4) ? . .
Cu(1) C(19) 2.500(5) ? . .
Cu(1) C(20) 3.218(5) ? . .
Cu(1) C(21) 3.592(5) ? . .
Cu(1) C(22) 3.325(4) ? . .
Cu(1) H(1) 3.4739 ? . .
Cu(1) H(3) 2.8275 ? . .
Cu(1) H(7) 3.2330 ? . .
Cu(1) H(9) 2.9621 ? . .
Cu(1) H(10) 3.4964 ? . .
Cu(1) H(16) 3.0901 ? . .
Cu(1) H(18) 3.3088 ? . .
Cu(1) H(21) 2.4553 ? . .
Cu(1) H(22) 2.8611 ? . .
Cl(1) H(2) 3.3832 ? . 64602
Cl(1) H(4) 3.3566 ? . 64602
Cl(1) H(6) 3.1251 ? . 55504
Cl(1) H(11) 3.4880 ? . 55404
Cl(1) H(12) 3.2473 ? . 55404
Cl(1) H(13) 3.5386 ? . 54602
Cl(1) H(14) 3.3045 ? . 54602
Cl(1) H(22) 3.4749 ? . .
O(1) O(2) 2.347(5) ? . .
O(1) O(3) 2.352(5) ? . .
O(1) O(4) 2.356(5) ? . .
O(1) C(1) 3.343(6) ? . .
O(1) C(5) 3.470(5) ? . 55504
O(1) C(10) 3.467(6) ? . 55404
O(1) C(19) 3.594(6) ? . .
O(1) H(2) 3.0472 ? . .
O(1) H(3) 2.8579 ? . .
O(1) H(6) 2.6149 ? . 55504
O(1) H(11) 3.0327 ? . 55404
O(1) H(12) 2.5832 ? . 55404
O(1) H(22) 2.6849 ? . .
O(2) O(3) 2.340(5) ? . .
O(2) O(4) 2.353(5) ? . .
O(2) C(7) 3.370(6) ? . 65603
O(2) C(10) 3.417(5) ? . 55404
O(2) C(11) 3.297(6) ? . 54602
O(2) C(12) 3.544(6) ? . 54602
O(2) C(16) 3.524(6) ? . 65603
O(2) H(1) 3.4865 ? . 64602
O(2) H(2) 3.2915 ? . 64602
O(2) H(7) 2.4911 ? . 65603
O(2) H(8) 3.5589 ? . 65603
O(2) H(11) 3.4736 ? . 55404
O(2) H(12) 2.8094 ? . 55404
O(2) H(13) 2.4907 ? . 54602
O(2) H(14) 3.0596 ? . 54602
O(2) H(20) 2.5488 ? . 65603
O(3) O(4) 2.345(5) ? . .
O(3) C(3) 3.471(5) ? . 64602
O(3) C(12) 3.415(5) ? . 54602
O(3) H(2) 2.9920 ? . 64602
O(3) H(4) 2.5750 ? . 64602
O(3) H(6) 3.5853 ? . 55504
O(3) H(14) 2.5516 ? . 54602
O(3) H(22) 3.2311 ? . .
O(4) C(1) 3.504(6) ? . 64602
O(4) C(3) 3.552(6) ? . 64602
O(4) C(4) 3.268(6) ? . 55504
O(4) C(5) 3.318(6) ? . 55504
O(4) C(15) 3.354(6) ? . 65501
O(4) H(1) 3.0077 ? . 64602
O(4) H(2) 3.3284 ? . 64602
O(4) H(4) 3.0156 ? . 64602
O(4) H(5) 2.6555 ? . 55504
O(4) H(6) 2.7869 ? . 55504
O(4) H(11) 3.4150 ? . 55404
O(4) H(17) 3.4462 ? . 65501
O(4) H(18) 2.5813 ? . 65501
O(4) H(19) 3.2449 ? . 65501
O(4) H(25) 2.9745 ? . 65501
N(1) N(2) 2.786(5) ? . .
N(1) N(3) 2.833(5) ? . .
N(1) C(6) 2.480(6) ? . .
N(1) C(13) 2.512(6) ? . .
N(1) C(16) 2.505(6) ? . .
N(1) C(17) 2.960(6) ? . .
N(1) C(18) 3.233(6) ? . .
N(1) H(7) 1.9665 ? . .
N(1) H(8) 2.0217 ? . .
N(1) H(15) 1.9770 ? . .
N(1) H(16) 1.9980 ? . .
N(1) H(17) 2.0871 ? . .
N(1) H(18) 1.9917 ? . .
N(1) H(19) 3.3081 ? . .
N(1) H(20) 2.7680 ? . .
N(1) H(21) 3.2732 ? . .
N(2) N(3) 3.456(5) ? . .
N(2) C(1) 2.437(5) ? . .
N(2) C(3) 2.391(6) ? . .
N(2) C(4) 2.771(6) ? . .
N(2) C(5) 2.401(5) ? . .
N(2) C(7) 2.449(5) ? . .
N(2) C(14) 3.374(6) ? . .
N(2) C(18) 3.299(6) ? . .
N(2) H(1) 2.8618 ? . .
N(2) H(2) 3.1697 ? . .
N(2) H(3) 2.5112 ? . .
N(2) H(4) 3.2294 ? . .
N(2) H(6) 3.2246 ? . .
N(2) H(7) 2.8249 ? . .
N(2) H(8) 3.2044 ? . .
N(2) H(12) 3.4790 ? . 55404
N(2) H(16) 3.0067 ? . .
N(2) H(21) 2.9527 ? . .
N(2) H(25) 3.2545 ? . 55602
N(3) C(8) 2.441(6) ? . .
N(3) C(10) 2.398(6) ? . .
N(3) C(11) 2.777(6) ? . .
N(3) C(12) 2.403(6) ? . .
N(3) C(14) 2.446(5) ? . .
N(3) H(5) 3.5582 ? . 45504
N(3) H(9) 2.5703 ? . .
N(3) H(10) 2.8490 ? . .
N(3) H(11) 3.1833 ? . .
N(3) H(12) 3.2027 ? . .
N(3) H(14) 3.2155 ? . .
N(3) H(15) 3.1574 ? . .
N(3) H(16) 2.7832 ? . .
N(3) H(18) 3.3372 ? . .
C(1) O(4) 3.504(6) ? . 65602
C(1) C(3) 2.523(6) ? . .
C(1) H(4) 2.6764 ? . .
C(1) H(8) 2.9513 ? . 55504
C(1) H(9) 3.5688 ? . .
C(1) H(19) 3.5821 ? . 55602
C(1) H(22) 3.3401 ? . .
C(1) H(25) 3.3805 ? . 55602
C(2) C(4) 2.387(6) ? . .
C(2) C(5) 2.740(6) ? . .
C(2) C(6) 2.325(6) ? . .
C(2) C(10) 3.549(6) ? . 55404
C(2) C(22) 3.595(6) ? . 55602
C(2) H(1) 2.0346 ? . .
C(2) H(2) 2.0330 ? . .
C(2) H(3) 2.0297 ? . .
C(2) H(4) 2.0269 ? . .
C(2) H(5) 3.2604 ? . .
C(2) H(12) 3.2606 ? . 55404
C(2) H(25) 2.8556 ? . 55602
C(3) O(3) 3.471(5) ? . 65602
C(3) O(4) 3.552(6) ? . 65602
C(3) C(5) 2.388(6) ? . .
C(3) C(6) 2.730(6) ? . .
C(3) C(9) 3.504(6) ? . 55404
C(3) C(10) 3.451(6) ? . 55404
C(3) H(1) 2.9455 ? . .
C(3) H(2) 2.6162 ? . .
C(3) H(3) 3.2424 ? . .
C(3) H(5) 2.0388 ? . .
C(3) H(5) 3.5778 ? . 66603
C(3) H(6) 3.2286 ? . .
C(3) H(10) 3.2062 ? . 55404
C(3) H(12) 3.4663 ? . 55404
C(3) H(24) 3.3813 ? . 55404
C(3) H(25) 2.9208 ? . 55602
C(4) O(4) 3.268(6) ? . 45404
C(4) C(6) 2.381(6) ? . .
C(4) C(9) 3.577(6) ? . 55404
C(4) C(10) 3.543(6) ? . 55404
C(4) H(4) 2.0344 ? . .
C(4) H(6) 2.0200 ? . .
C(4) H(24) 3.1314 ? . 55602
C(4) H(25) 3.3681 ? . 55602
C(4) H(25) 3.3508 ? . 55404
C(5) O(1) 3.470(5) ? . 45404
C(5) O(4) 3.318(6) ? . 45404
C(5) C(7) 2.519(6) ? . .
C(5) C(11) 3.357(6) ? . 55404
C(5) C(12) 3.513(6) ? . 55404
C(5) H(4) 3.2455 ? . .
C(5) H(5) 2.0502 ? . .
C(5) H(7) 2.9146 ? . .
C(5) H(8) 2.6011 ? . .
C(5) H(13) 3.4989 ? . 55404
C(5) H(16) 3.4347 ? . .
C(5) H(24) 2.9252 ? . 55602
C(6) C(11) 3.433(6) ? . 55404
C(6) C(14) 3.089(6) ? . .
C(6) H(5) 3.2627 ? . .
C(6) H(6) 2.0154 ? . .
C(6) H(7) 2.0034 ? . .
C(6) H(8) 2.0449 ? . .
C(6) H(13) 3.2436 ? . 55404
C(6) H(16) 2.6319 ? . .
C(6) H(21) 3.4307 ? . .
C(6) H(24) 3.3309 ? . 55602
C(7) O(2) 3.370(6) ? . 65603
C(7) C(14) 2.433(6) ? . .
C(7) C(15) 2.454(6) ? . .
C(7) C(16) 3.116(6) ? . .
C(7) H(2) 3.4670 ? . 45404
C(7) H(6) 2.6683 ? . .
C(7) H(13) 3.4100 ? . 55404
C(7) H(15) 2.8122 ? . .
C(7) H(16) 2.4048 ? . .
C(7) H(17) 2.6637 ? . .
C(7) H(18) 3.2568 ? . .
C(7) H(20) 2.8643 ? . .
C(7) H(21) 3.3162 ? . .
C(8) C(10) 2.507(6) ? . .
C(8) C(20) 3.584(7) ? . .
C(8) H(4) 3.4500 ? . 45504
C(8) H(12) 2.6330 ? . .
C(8) H(15) 3.1459 ? . 55504
C(8) H(17) 3.3008 ? . 55504
C(8) H(23) 3.5407 ? . .
C(9) C(3) 3.504(6) ? . 45504
C(9) C(4) 3.577(6) ? . 45504
C(9) C(11) 2.391(6) ? . .
C(9) C(12) 2.744(6) ? . .
C(9) C(13) 2.334(6) ? . .
C(9) H(4) 3.5407 ? . 45504
C(9) H(9) 1.9994 ? . .
C(9) H(10) 2.0374 ? . .
C(9) H(11) 2.0338 ? . .
C(9) H(12) 1.9936 ? . .
C(9) H(13) 3.2858 ? . .
C(9) H(20) 3.4022 ? . 55602
C(10) O(1) 3.467(6) ? . 45504
C(10) O(2) 3.417(5) ? . 45504
C(10) C(2) 3.549(6) ? . 45504
C(10) C(3) 3.451(6) ? . 45504
C(10) C(4) 3.543(6) ? . 45504
C(10) C(12) 2.379(6) ? . .
C(10) C(13) 2.726(6) ? . .
C(10) H(9) 3.1852 ? . .
C(10) H(10) 2.9929 ? . .
C(10) H(11) 2.6379 ? . .
C(10) H(13) 2.0664 ? . .
C(10) H(14) 3.1878 ? . .
C(10) H(20) 3.2674 ? . 55602
C(10) H(21) 3.5192 ? . 55602
C(11) O(2) 3.297(6) ? . 55602
C(11) C(5) 3.357(6) ? . 45504
C(11) C(6) 3.433(6) ? . 45504
C(11) C(13) 2.381(6) ? . .
C(11) C(18) 3.529(6) ? . 55602
C(11) H(6) 3.5927 ? . 45504
C(11) H(7) 3.4089 ? . 45504
C(11) H(12) 2.0070 ? . .
C(11) H(14) 1.9852 ? . .
C(11) H(21) 3.0896 ? . 55602
C(12) O(2) 3.544(6) ? . 55602
C(12) O(3) 3.415(5) ? . 55602
C(12) C(5) 3.513(6) ? . 45504
C(12) C(14) 2.528(6) ? . .
C(12) C(18) 3.456(6) ? . 55602
C(12) H(6) 3.4340 ? . 45504
C(12) H(12) 3.2119 ? . .
C(12) H(13) 2.0176 ? . .
C(12) H(15) 2.6011 ? . .
C(12) H(16) 2.9361 ? . .
C(12) H(21) 3.3506 ? . 55602
C(13) C(15) 3.243(6) ? . .
C(13) H(13) 3.2437 ? . .
C(13) H(14) 2.0100 ? . .
C(13) H(15) 2.0036 ? . .
C(13) H(16) 2.0232 ? . .
C(13) H(18) 2.8707 ? . .
C(14) C(15) 2.444(6) ? . .
C(14) H(7) 3.2090 ? . .
C(14) H(8) 2.5445 ? . .
C(14) H(9) 3.5944 ? . 45404
C(14) H(14) 2.6947 ? . .
C(14) H(17) 2.8367 ? . .
C(14) H(18) 2.4783 ? . .
C(15) O(4) 3.354(6) ? . 45501
C(15) C(17) 2.512(6) ? . .
C(15) C(18) 3.376(6) ? . .
C(15) C(22) 3.297(6) ? . .
C(15) H(7) 2.4877 ? . .
C(15) H(8) 2.8122 ? . .
C(15) H(11) 3.4436 ? . 45404
C(15) H(15) 2.5119 ? . .
C(15) H(16) 3.2412 ? . .
C(15) H(19) 2.0398 ? . .
C(15) H(20) 2.1164 ? . .
C(15) H(21) 3.5636 ? . .
C(15) H(25) 3.3055 ? . .
C(16) O(2) 3.524(6) ? . 65603
C(16) C(18) 2.536(7) ? . .
C(16) C(22) 2.539(7) ? . .
C(16) H(1) 3.5714 ? . 54602
C(16) H(7) 2.7026 ? . .
C(16) H(17) 2.0650 ? . .
C(16) H(18) 2.0721 ? . .
C(16) H(21) 2.7330 ? . .
C(16) H(25) 2.6382 ? . .
C(17) C(19) 2.446(7) ? . .
C(17) C(20) 2.800(7) ? . .
C(17) C(21) 2.429(7) ? . .
C(17) H(7) 3.4543 ? . .
C(17) H(17) 3.3462 ? . .
C(17) H(18) 2.7129 ? . .
C(17) H(19) 2.1214 ? . .
C(17) H(20) 2.0854 ? . .
C(17) H(21) 2.0762 ? . .
C(17) H(22) 3.3087 ? . .
C(17) H(24) 3.2496 ? . .
C(17) H(25) 2.0046 ? . .
C(18) C(11) 3.529(6) ? . 54602
C(18) C(12) 3.456(6) ? . 54602
C(18) C(20) 2.429(7) ? . .
C(18) C(21) 2.809(7) ? . .
C(18) C(22) 2.432(7) ? . .
C(18) H(3) 3.5740 ? . .
C(18) H(7) 3.3689 ? . .
C(18) H(19) 3.3281 ? . .
C(18) H(20) 2.6328 ? . .
C(18) H(22) 2.0543 ? . .
C(18) H(23) 3.3241 ? . .
C(18) H(25) 3.2558 ? . .
C(19) C(21) 2.425(7) ? . .
C(19) C(22) 2.794(7) ? . .
C(19) H(3) 3.0346 ? . .
C(19) H(9) 3.4759 ? . .
C(19) H(14) 3.4827 ? . 54602
C(19) H(16) 3.5621 ? . 54602
C(19) H(21) 2.0402 ? . .
C(19) H(23) 2.0668 ? . .
C(19) H(24) 3.2159 ? . .
C(20) C(22) 2.395(7) ? . .
C(20) H(9) 3.3213 ? . .
C(20) H(10) 2.9389 ? . .
C(20) H(16) 3.0671 ? . 54602
C(20) H(21) 3.2651 ? . .
C(20) H(22) 2.0906 ? . .
C(20) H(24) 1.9744 ? . .
C(20) H(25) 3.2579 ? . .
C(21) H(4) 3.0599 ? . 45504
C(21) H(5) 3.1507 ? . 45504
C(21) H(10) 3.2361 ? . .
C(21) H(16) 2.8153 ? . 54602
C(21) H(22) 3.3154 ? . .
C(21) H(23) 2.0844 ? . .
C(21) H(25) 2.0444 ? . .
C(22) C(2) 3.595(6) ? . 54602
C(22) H(5) 2.7773 ? . 45504
C(22) H(16) 3.1492 ? . 54602
C(22) H(18) 3.0694 ? . .
C(22) H(19) 2.7471 ? . .
C(22) H(20) 3.3328 ? . .
C(22) H(21) 3.2917 ? . .
C(22) H(23) 3.3023 ? . .
C(22) H(24) 2.0111 ? . .
H(1) O(2) 3.4865 ? . 65602
H(1) O(4) 3.0077 ? . 65602
H(1) C(16) 3.5714 ? . 55602
H(2) Cl(1) 3.3832 ? . 65602
H(2) O(2) 3.2915 ? . 65602
H(2) O(3) 2.9920 ? . 65602
H(2) O(4) 3.3284 ? . 65602
H(2) C(7) 3.4670 ? . 55504
H(4) Cl(1) 3.3566 ? . 65602
H(4) O(3) 2.5750 ? . 65602
H(4) O(4) 3.0156 ? . 65602
H(4) C(8) 3.4500 ? . 55404
H(4) C(9) 3.5407 ? . 55404
H(4) C(21) 3.0599 ? . 55404
H(5) O(4) 2.6555 ? . 45404
H(5) N(3) 3.5582 ? . 55404
H(5) C(3) 3.5778 ? . 66603
H(5) C(21) 3.1507 ? . 55404
H(5) C(22) 2.7773 ? . 55404
H(6) Cl(1) 3.1251 ? . 45404
H(6) O(1) 2.6149 ? . 45404
H(6) O(3) 3.5853 ? . 45404
H(6) O(4) 2.7869 ? . 45404
H(6) C(11) 3.5927 ? . 55404
H(6) C(12) 3.4340 ? . 55404
H(7) O(2) 2.4911 ? . 65603
H(7) C(11) 3.4089 ? . 55404
H(8) O(2) 3.5589 ? . 65603
H(8) C(1) 2.9513 ? . 45404
H(9) C(14) 3.5944 ? . 55504
H(10) C(3) 3.2062 ? . 45504
H(11) Cl(1) 3.4880 ? . 45504
H(11) O(1) 3.0327 ? . 45504
H(11) O(2) 3.4736 ? . 45504
H(11) O(4) 3.4150 ? . 45504
H(11) C(15) 3.4436 ? . 55504
H(12) Cl(1) 3.2473 ? . 45504
H(12) O(1) 2.5832 ? . 45504
H(12) O(2) 2.8094 ? . 45504
H(12) N(2) 3.4790 ? . 45504
H(12) C(2) 3.2606 ? . 45504
H(12) C(3) 3.4663 ? . 45504
H(13) Cl(1) 3.5386 ? . 55602
H(13) O(2) 2.4907 ? . 55602
H(13) C(5) 3.4989 ? . 45504
H(13) C(6) 3.2436 ? . 45504
H(13) C(7) 3.4100 ? . 45504
H(14) Cl(1) 3.3045 ? . 55602
H(14) O(2) 3.0596 ? . 55602
H(14) O(3) 2.5516 ? . 55602
H(14) C(19) 3.4827 ? . 55602
H(15) C(8) 3.1459 ? . 45404
H(16) C(19) 3.5621 ? . 55602
H(16) C(20) 3.0671 ? . 55602
H(16) C(21) 2.8153 ? . 55602
H(16) C(22) 3.1492 ? . 55602
H(17) O(4) 3.4462 ? . 45501
H(17) C(8) 3.3008 ? . 45404
H(18) O(4) 2.5813 ? . 45501
H(19) O(4) 3.2449 ? . 45501
H(19) C(1) 3.5821 ? . 54602
H(20) O(2) 2.5488 ? . 65603
H(20) C(9) 3.4022 ? . 54602
H(20) C(10) 3.2674 ? . 54602
H(21) C(10) 3.5192 ? . 54602
H(21) C(11) 3.0896 ? . 54602
H(21) C(12) 3.3506 ? . 54602
H(24) C(3) 3.3813 ? . 45504
H(24) C(4) 3.1314 ? . 54602
H(24) C(5) 2.9252 ? . 54602
H(24) C(6) 3.3309 ? . 54602
H(25) O(4) 2.9745 ? . 45501
H(25) N(2) 3.2545 ? . 54602
H(25) C(1) 3.3805 ? . 54602
H(25) C(2) 2.8556 ? . 54602
H(25) C(3) 2.9208 ? . 54602
H(25) C(4) 3.3681 ? . 54602
H(25) C(4) 3.3508 ? . 45504

loop_
_geom_torsion_atom_site_label_1
_geom_torsion_atom_site_label_2
_geom_torsion_atom_site_label_3
_geom_torsion_atom_site_label_4
_geom_torsion
_geom_torsion_publ_flag
_geom_torsion_site_symmetry_1
_geom_torsion_site_symmetry_2
_geom_torsion_site_symmetry_3
_geom_torsion_site_symmetry_4
N(2) Cu(1) N(1) C(7) 21.6(2) ? . . . .
N(2) Cu(1) N(1) C(14) -93.9(2) ? . . . .
N(2) Cu(1) N(1) C(15) 146.0(3) ? . . . .
N(3) Cu(1) N(1) C(7) 139.4(3) ? . . . .
N(3) Cu(1) N(1) C(14) 23.8(2) ? . . . .
N(3) Cu(1) N(1) C(15) -96.3(3) ? . . . .
C(18) Cu(1) N(1) C(7) -81.0(2) ? . . . .
C(18) Cu(1) N(1) C(14) 163.5(2) ? . . . .
C(18) Cu(1) N(1) C(15) 43.4(3) ? . . . .
N(1) Cu(1) N(2) C(2) 165.3(3) ? . . . .
N(1) Cu(1) N(2) C(6) -6.5(3) ? . . . .
N(3) Cu(1) N(2) C(2) 85.9(3) ? . . . .
N(3) Cu(1) N(2) C(6) -86.0(3) ? . . . .
C(18) Cu(1) N(2) C(2) -100.4(3) ? . . . .
C(18) Cu(1) N(2) C(6) 87.7(3) ? . . . .
N(1) Cu(1) N(3) C(9) 169.3(4) ? . . . .
N(1) Cu(1) N(3) C(13) -7.9(3) ? . . . .
N(2) Cu(1) N(3) C(9) -113.0(3) ? . . . .
N(2) Cu(1) N(3) C(13) 69.8(3) ? . . . .
C(18) Cu(1) N(3) C(9) 76.6(4) ? . . . .
C(18) Cu(1) N(3) C(13) -100.6(3) ? . . . .
N(1) Cu(1) C(18) C(17) -49.7(3) ? . . . .
N(1) Cu(1) C(18) C(19) -169.1(3) ? . . . .
N(2) Cu(1) C(18) C(17) -132.5(3) ? . . . .
N(2) Cu(1) C(18) C(19) 108.1(3) ? . . . .
N(3) Cu(1) C(18) C(17) 38.7(4) ? . . . .
N(3) Cu(1) C(18) C(19) -80.7(3) ? . . . .
Cu(1) N(1) C(7) C(6) -32.7(4) ? . . . .
C(14) N(1) C(7) C(6) 75.2(4) ? . . . .
C(15) N(1) C(7) C(6) -157.9(3) ? . . . .
Cu(1) N(1) C(14) C(13) -35.8(4) ? . . . .
C(7) N(1) C(14) C(13) -146.6(3) ? . . . .
C(15) N(1) C(14) C(13) 86.0(4) ? . . . .
Cu(1) N(1) C(15) C(16) -46.6(4) ? . . . .
C(7) N(1) C(15) C(16) 73.4(4) ? . . . .
C(14) N(1) C(15) C(16) -160.2(3) ? . . . .
Cu(1) N(2) C(2) C(1) 8.4(5) ? . . . .
Cu(1) N(2) C(2) C(3) -171.1(3) ? . . . .
C(6) N(2) C(2) C(1) 179.9(3) ? . . . .
C(6) N(2) C(2) C(3) 0.4(6) ? . . . .
Cu(1) N(2) C(6) C(5) 171.5(3) ? . . . .
Cu(1) N(2) C(6) C(7) -10.8(5) ? . . . .
C(2) N(2) C(6) C(5) -1.1(6) ? . . . .
C(2) N(2) C(6) C(7) 176.6(4) ? . . . .
Cu(1) N(3) C(9) C(8) 3.0(6) ? . . . .
Cu(1) N(3) C(9) C(10) -178.1(3) ? . . . .
C(13) N(3) C(9) C(8) -179.9(3) ? . . . .
C(13) N(3) C(9) C(10) -1.0(6) ? . . . .
Cu(1) N(3) C(13) C(12) 176.1(3) ? . . . .
Cu(1) N(3) C(13) C(14) -11.0(5) ? . . . .
C(9) N(3) C(13) C(12) -1.4(6) ? . . . .
C(9) N(3) C(13) C(14) 171.5(3) ? . . . .
N(2) C(2) C(3) C(4) 0.2(6) ? . . . .
C(1) C(2) C(3) C(4) -179.3(4) ? . . . .
C(2) C(3) C(4) C(5) -0.2(6) ? . . . .
C(3) C(4) C(5) C(6) -0.5(6) ? . . . .
C(4) C(5) C(6) N(2) 1.2(6) ? . . . .
C(4) C(5) C(6) C(7) -176.5(4) ? . . . .
N(2) C(6) C(7) N(1) 31.3(5) ? . . . .
C(5) C(6) C(7) N(1) -151.0(4) ? . . . .
N(3) C(9) C(10) C(11) 2.4(7) ? . . . .
C(8) C(9) C(10) C(11) -178.7(4) ? . . . .
C(9) C(10) C(11) C(12) -1.4(7) ? . . . .
C(10) C(11) C(12) C(13) -0.9(7) ? . . . .
C(11) C(12) C(13) N(3) 2.4(6) ? . . . .
C(11) C(12) C(13) C(14) -170.2(4) ? . . . .
N(3) C(13) C(14) N(1) 34.9(5) ? . . . .
C(12) C(13) C(14) N(1) -152.1(4) ? . . . .
N(1) C(15) C(16) C(17) 57.2(5) ? . . . .
C(15) C(16) C(17) C(18) -92.5(5) ? . . . .
C(15) C(16) C(17) C(22) 83.3(5) ? . . . .
C(16) C(17) C(18) Cu(1) 84.7(4) ? . . . .
C(16) C(17) C(18) C(19) 172.2(4) ? . . . .
C(22) C(17) C(18) Cu(1) -91.2(4) ? . . . .
C(22) C(17) C(18) C(19) -3.7(6) ? . . . .
C(16) C(17) C(22) C(21) -174.8(4) ? . . . .
C(18) C(17) C(22) C(21) 1.0(6) ? . . . .
Cu(1) C(18) C(19) C(20) 94.3(4) ? . . . .
C(17) C(18) C(19) C(20) 3.2(7) ? . . . .
C(18) C(19) C(20) C(21) -0.1(6) ? . . . .
C(19) C(20) C(21) C(22) -2.6(7) ? . . . .
C(20) C(21) C(22) C(17) 2.1(7) ? . . . .
